data_4330364
loop_
_publ_author_name
'Aurel T\(ab\(acaru'
'Claudio Pettinari'
'Fabio Marchetti'
'Corrado di Nicola'
'Konstantin V. Domasevitch'
'Simona Galli'
'Norberto Masciocchi'
'Stefania Scuri'
'Iolanda Grappasonni'
'Mario Cocchioni'

_publ_contact_author_address
;
      Dipartimento di Scienza e Alta Tecnologia,
      Universita' dell'Insubria,
      Via Valleggio 11, 22100 Como, Italy
;
_publ_contact_author_email simona.galli@uninsubria.it
_publ_contact_author_fax +39-031-2386630
_publ_contact_author_name 'Simona Galli'
_publ_contact_author_phone +39-031-2386627
_publ_section_title
;
 Antibacterial Action of 4,4'-Bipyrazolyl-Based Silver(I) Coordination
 Polymers Embedded in PE Disks
;
_journal_name_full 'Inorganic Chemistry'
_journal_page_first 9775
_journal_page_last 9788
_journal_paper_doi 10.1021/ic3011635
_journal_volume 51
_journal_year 2012
_chemical_formula_moiety 'C7 H9 Ag1 N4 O3 S'
_chemical_formula_structural 'Ag1 (C6 H6 N4) (C1 H3 S1 O3)'
_chemical_formula_sum 'C7 H9 Ag N4 O3 S'
_chemical_formula_weight 337.1
_chemical_name_systematic
;
catena-(4,4'-bipyrazolyl)-ag(i) methanesulfonate
;
_space_group_crystal_system orthorhombic
_space_group_IT_number 52
_symmetry_space_group_name_Hall '-P 2a 2bc'
_symmetry_space_group_name_H-M 'P n n a'
_cell_angle_alpha 90
_cell_angle_beta 90
_cell_angle_gamma 90
_cell_formula_units_Z 4
_cell_length_a 6.78052(22)
_cell_length_b 15.64636(46)
_cell_length_c 10.03918(31)
_cell_measurement_temperature 298
_cell_volume 1065.06(6)
_computing_cell_refinement 'TOPAS, Bruker AXS 2005, Karlsruhe, Germany'
_computing_publication_material 'TOPAS, Bruker AXS 2005, Karlsruhe, Germany'
_computing_structure_refinement 'TOPAS, Bruker AXS 2005, Karlsruhe, Germany'
_computing_structure_solution 'TOPAS, Bruker AXS 2005, Karlsruhe, Germany'
_diffrn_ambient_temperature 298
_diffrn_detector_type 'Lynxeye linear position sensitive detector'
_diffrn_measurement_device_type 'Bruker AXS D8 Advance'
_diffrn_radiation_monochromator 'Ni filter'
_diffrn_source_target Cu
_diffrn_source_type 'sealed x-ray tube'
_exptl_crystal_density_diffrn 0.76
_exptl_crystal_F_000 664
_pd_char_colour white
_pd_meas_2theta_range_inc 0.02
_pd_meas_2theta_range_max 105
_pd_meas_2theta_range_min 5
_pd_meas_number_of_points 5001
_pd_meas_scan_method step
_pd_proc_2theta_range_inc 0.02
_pd_proc_2theta_range_max 105
_pd_proc_2theta_range_min 10
_pd_proc_ls_background_function 'Chebychev polynomial'
_pd_proc_ls_pref_orient_corr none
_pd_proc_ls_profile_function 'fundamental parameters approach'
_pd_proc_ls_prof_R_factor 0.076
_pd_proc_ls_prof_wR_expected 0.014
_pd_proc_ls_prof_wR_factor 0.106
_pd_spec_mounting ' packed powder pellet'
_pd_spec_mount_mode reflection
_pd_spec_shape flat_sheet
_pd_spec_size_axial 14
_pd_spec_size_equat 14
_pd_spec_size_thick 0.1
_refine_ls_extinction_method none
_refine_ls_matrix_type fullcycle
_refine_ls_number_parameters 28
_refine_ls_number_restraints 0
_refine_ls_shift/su_max .01
_refine_ls_structure_factor_coef Inet
_refine_ls_weighting_details 'w = 1/[Y~i~]'
_refine_ls_weighting_scheme calc
_cod_data_source_file ic3011635_si_002_7.cif
_cod_data_source_block Compound6
_cod_depositor_comments
;
The following automatic conversions were performed:

'_refine_ls_weighting_scheme' value '1/[Y~i~]' was changed to 'calc'.
New tag '_refine_ls_weighting_details' was created. The value of the
new tag was set to 'w = 1/[Y~i~]'.

Automatic conversion script
Id: cif_fix_values 3143 2015-03-26 13:38:13Z robertas 
;
_cod_original_cell_volume 1065.061(57)
_cod_original_formula_sum 'C7 H9 Ag1 N4 O3 S'
_cod_database_code 4330364

loop_
_symmetry_equiv_pos_as_xyz
'-x, -y, -z'
'-x, y+1/2, z+1/2'
'-x+1/2, -y, z'
'-x+1/2, y+1/2, -z+1/2'
'x, -y+1/2, -z+1/2'
'x, y, z'
'x+1/2, -y+1/2, z+1/2'
'x+1/2, y, -z'

loop_
_atom_site_label
_atom_site_type_symbol
_atom_site_symmetry_multiplicity
_atom_site_fract_x
_atom_site_fract_y
_atom_site_fract_z
_atom_site_occupancy
_atom_site_B_iso_or_equiv
Ag Ag 4 -0.73244(63) 0.25 0.75 1 2.748(92)
C1 C 8 -0.7440666 0.2661813 0.1812956 1 4.748(92)
C2 C 8 -0.7616721 0.2183932 0.06876396 1 4.748(92)
H2 H 8 -0.779894 0.1582364 0.06515787 1 4.748(92)
N1 N 8 -0.7486117 0.2718444 -0.03769893 1 4.748(92)
N2 N 8 -0.7229344 0.3526671 0.009035032 1 4.748(92)
H2N H 8 -0.709346 0.402772 -0.04361869 1 4.748(92)
C3 C 8 -0.7201254 0.3491671 0.1443811 1 4.748(92)
H3 H 8 -0.7042303 0.396398 0.2028696 1 4.748(92)
C7 C 8 0.5 0 -0.7861124 0.5 5.748(92)
S1 S 8 0.7664716 -0.006858783 -0.7861124 0.5 5.748(92)
H7 H 8 0.457846 0.03427175 -0.7133726 0.5 5.748(92)
O1 O 8 0.8239376 -0.09133439 -0.8107521 0.5 5.748(92)
H8 H 8 0.445483 -0.05593185 -0.7863186 0.5 5.748(92)
H9 H 8 0.45588 0.01992742 -0.8703867 0.5 5.748(92)
O2 O 8 0.843616 0.05224537 -0.8769267 0.5 5.748(92)
O3 O 8 0.8400942 0.02654903 -0.6666815 0.5 5.748(92)

loop_
_atom_type_symbol
_atom_type_description
_atom_type_scat_source
C C 'International Tables for Crystallography (Vol. IV)'
H H 'International Tables for Crystallography (Vol. IV)'
Ag Ag 'International Tables for Crystallography (Vol. IV)'
N N 'International Tables for Crystallography (Vol. IV)'
O O 'International Tables for Crystallography (Vol. IV)'
S S 'International Tables for Crystallography (Vol. IV)'

loop_
_diffrn_radiation_type
_diffrn_radiation_wavelength
CuK\a~1~ 1.54056
CuK\a~2~ 1.54439
